data_7218785
loop_
_publ_author_name
'Qiao, Jin-Zhong'
'Zhan, Mao-Sheng'
'Hu, Tuo-Ping'

_publ_section_title
;
 Syntheses, crystal structures, photoluminescent/magnetic properties of
 four new coordination polymers based on
 2,3&#x2032;,4,5&#x2032;-biphenyltetracarboxylic acid
;
_journal_issue 107
_journal_name_full 'RSC Adv.'
_journal_page_first 62285
_journal_paper_doi 10.1039/C4RA09505G
_journal_volume 4
_journal_year 2014
_chemical_formula_sum 'C44 H48 Co3 N4 O30'
_chemical_formula_weight 1289.65
_chemical_name_systematic
; 
 ? 
;
_space_group_IT_number 2
_symmetry_cell_setting triclinic
_symmetry_space_group_name_Hall '-P 1'
_symmetry_space_group_name_H-M 'P -1'
_atom_sites_solution_hydrogens geom
_atom_sites_solution_primary direct
_atom_sites_solution_secondary difmap
_audit_creation_method SHELXL-97
_cell_angle_alpha 100.721(5)
_cell_angle_beta 101.817(5)
_cell_angle_gamma 98.064(5)
_cell_formula_units_Z 1
_cell_length_a 7.3730(4)
_cell_length_b 13.0724(7)
_cell_length_c 13.8570(8)
_cell_measurement_reflns_used 2680
_cell_measurement_temperature 293(2)
_cell_measurement_theta_max 26.4650
_cell_measurement_theta_min 3.2280
_cell_volume 1262.17(13)
_computing_cell_refinement 'SMART (Bruker, 1997)'
_computing_data_collection 'SMART (Bruker, 1997)'
_computing_data_reduction SAINT
_computing_molecular_graphics 'SHELXTL-PLUS (Sheldrick, 1990)'
_computing_publication_material SHELXL-97
_computing_structure_refinement 'SHELXL-97 (Sheldrick, 1997)'
_computing_structure_solution 'SHELXS-97 (Sheldrick, 1990)'
_diffrn_ambient_temperature 293(2)
_diffrn_measured_fraction_theta_full 0.993
_diffrn_measured_fraction_theta_max 0.993
_diffrn_measurement_device_type 'Bruker Apex II CCD diffractometer'
_diffrn_measurement_method '\w scans'
_diffrn_radiation_monochromator graphite
_diffrn_radiation_source 'fine-focus sealed tube'
_diffrn_radiation_type MoK\a
_diffrn_radiation_wavelength 0.71073
_diffrn_reflns_av_R_equivalents 0.0359
_diffrn_reflns_av_unetI/netI 0.0689
_diffrn_reflns_limit_h_max 8
_diffrn_reflns_limit_h_min -8
_diffrn_reflns_limit_k_max 15
_diffrn_reflns_limit_k_min -15
_diffrn_reflns_limit_l_max 14
_diffrn_reflns_limit_l_min -16
_diffrn_reflns_number 8246
_diffrn_reflns_theta_full 25.00
_diffrn_reflns_theta_max 25.00
_diffrn_reflns_theta_min 3.02
_exptl_absorpt_coefficient_mu 1.079
_exptl_absorpt_correction_T_max 1.00000
_exptl_absorpt_correction_T_min 0.88027
_exptl_absorpt_correction_type multi-scan
_exptl_absorpt_process_details SADABS
_exptl_crystal_colour pink
_exptl_crystal_density_diffrn 1.697
_exptl_crystal_density_method 'not measured'
_exptl_crystal_description block
_exptl_crystal_F_000 661
_exptl_crystal_size_max 0.32
_exptl_crystal_size_mid 0.28
_exptl_crystal_size_min 0.20
_refine_diff_density_max 0.772
_refine_diff_density_min -1.061
_refine_diff_density_rms 0.110
_refine_ls_extinction_method none
_refine_ls_goodness_of_fit_ref 1.021
_refine_ls_hydrogen_treatment mixed
_refine_ls_matrix_type full
_refine_ls_number_parameters 435
_refine_ls_number_reflns 4417
_refine_ls_number_restraints 20
_refine_ls_restrained_S_all 1.020
_refine_ls_R_factor_all 0.0855
_refine_ls_R_factor_gt 0.0626
_refine_ls_shift/su_max 0.000
_refine_ls_shift/su_mean 0.000
_refine_ls_structure_factor_coef Fsqd
_refine_ls_weighting_details 'calc w=1/[\s^2^(Fo^2^)+(0.0739P)^2^+5.2301P] where P=(Fo^2^+2Fc^2^)/3'
_refine_ls_weighting_scheme calc
_refine_ls_wR_factor_gt 0.1581
_refine_ls_wR_factor_ref 0.1779
_reflns_number_gt 3331
_reflns_number_total 4417
_reflns_threshold_expression >2sigma(I)
_cod_data_source_file c4ra09505g2.cif
_cod_data_source_block htp-21
_cod_original_cell_volume 1262.16(12)
_cod_database_code 7218785

loop_
_symmetry_equiv_pos_as_xyz
'x, y, z'
'-x, -y, -z'

loop_
_atom_site_label
_atom_site_type_symbol
_atom_site_fract_x
_atom_site_fract_y
_atom_site_fract_z
_atom_site_U_iso_or_equiv
_atom_site_adp_type
_atom_site_occupancy
_atom_site_symmetry_multiplicity
_atom_site_calc_flag
_atom_site_refinement_flags
_atom_site_disorder_assembly
_atom_site_disorder_group
Co1 Co 1.0000 0.5000 0.5000 0.0180(3) Uani 1 2 d S . .
Co2 Co 0.28302(13) 0.17519(6) 0.66141(6) 0.0357(3) Uani 1 1 d . . .
O1 O 0.3306(6) 0.3375(3) 0.6939(3) 0.0259(9) Uani 1 1 d . . .
O12W O 0.8147(6) 0.3653(3) 0.4035(3) 0.0273(9) Uani 1 1 d D . .
O3 O 0.5694(5) 0.6867(3) 0.6000(3) 0.0284(9) Uani 1 1 d . . .
O8 O 0.9303(6) 1.1684(3) 1.1068(3) 0.0311(10) Uani 1 1 d D . .
O4 O 0.8284(6) 0.7613(3) 0.7192(3) 0.0330(10) Uani 1 1 d . . .
O2 O 0.3142(7) 0.3485(3) 0.8549(3) 0.0430(12) Uani 1 1 d . . .
O7 O 0.9264(6) 1.0207(3) 1.1647(3) 0.0373(11) Uani 1 1 d . . .
N2 N 1.0853(6) 0.5508(3) 0.2128(3) 0.0228(10) Uani 1 1 d . . .
O5 O 0.3497(6) 1.0189(3) 0.6819(3) 0.0361(10) Uani 1 1 d . . .
O13W O 0.7879(6) 0.5904(3) 0.4771(3) 0.0325(10) Uani 1 1 d D . .
O14W O -0.0810(7) 0.1672(3) 0.3797(3) 0.0404(11) Uani 1 1 d D . .
O6 O 0.5248(6) 1.1664(3) 0.7751(3) 0.0417(11) Uani 1 1 d . . .
N1 N 1.0816(6) 0.5402(3) 0.3696(3) 0.0239(10) Uani 1 1 d . . .
C1 C 0.5768(7) 0.6623(4) 0.7663(4) 0.0167(10) Uani 1 1 d . . .
O9W O 0.1061(8) 0.1642(4) 0.7679(4) 0.0461(12) Uani 1 1 d D . .
O10W O 0.4161(8) 0.1663(4) 0.5349(4) 0.0599(15) Uani 1 1 d . . .
H10A H 0.4146 0.2239 0.5098 0.090 Uiso 1 1 d R . .
H10B H 0.3573 0.1113 0.4850 0.090 Uiso 1 1 d R . .
C14 C 0.6659(8) 0.7083(4) 0.6902(4) 0.0226(12) Uani 1 1 d . . .
C6 C 0.5605(7) 0.7243(4) 0.8570(4) 0.0200(11) Uani 1 1 d . . .
C16 C 0.8785(8) 1.0660(4) 1.0979(4) 0.0230(12) Uani 1 1 d . . .
C2 C 0.5128(8) 0.5539(4) 0.7436(4) 0.0210(11) Uani 1 1 d . . .
H2 H 0.533(8) 0.518(4) 0.686(5) 0.025 Uiso 1 1 d . . .
C9 C 0.7552(8) 1.0099(4) 0.9961(4) 0.0219(11) Uani 1 1 d . . .
C8 C 0.7156(8) 0.8997(4) 0.9737(4) 0.0206(11) Uani 1 1 d . . .
H8A H 0.759(8) 0.870(5) 1.015(5) 0.025 Uiso 1 1 d . . .
C19 C 1.0217(8) 0.4919(4) 0.2744(4) 0.0210(11) Uani 1 1 d . . .
H19 H 0.943(9) 0.439(5) 0.252(4) 0.025 Uiso 1 1 d . . .
C21 C 1.0433(8) 0.5236(4) 0.1040(4) 0.0220(11) Uani 1 1 d . . .
C7 C 0.6072(7) 0.8436(4) 0.8799(4) 0.0201(11) Uani 1 1 d . . .
C13 C 0.3569(8) 0.3886(4) 0.7851(4) 0.0263(13) Uani 1 1 d . . .
C5 C 0.4886(8) 0.6747(4) 0.9246(4) 0.0231(12) Uani 1 1 d . . .
H5 H 0.4805 0.7151 0.9858 0.028 Uiso 1 1 calc R . .
C3 C 0.4365(8) 0.5043(4) 0.8100(4) 0.0219(12) Uani 1 1 d . . .
C22 C 1.0173(8) 0.4209(4) 0.0529(4) 0.0275(13) Uani 1 1 d . . .
H22 H 1.0303 0.3677 0.0886 0.033 Uiso 1 1 calc R . .
C11 C 0.5706(7) 1.0090(4) 0.8322(4) 0.0220(11) Uani 1 1 d . . .
C4 C 0.4286(8) 0.5661(4) 0.9027(4) 0.0246(12) Uani 1 1 d . . .
H4 H 0.379(8) 0.537(4) 0.950(5) 0.029 Uiso 1 1 d . . .
C18 C 1.1925(9) 0.6430(5) 0.2742(4) 0.0311(14) Uani 1 1 d . . .
H18 H 1.250(9) 0.691(5) 0.249(5) 0.037 Uiso 1 1 d . . .
C10 C 0.6842(8) 1.0649(4) 0.9248(4) 0.0223(12) Uani 1 1 d . . .
H10 H 0.703(8) 1.134(5) 0.941(4) 0.027 Uiso 1 1 d . . .
C15 C 0.4778(8) 1.0688(4) 0.7586(4) 0.0285(13) Uani 1 1 d . . .
C12 C 0.5341(8) 0.8988(4) 0.8096(4) 0.0226(12) Uani 1 1 d . . .
H12 H 0.4599 0.8619 0.7468 0.027 Uiso 1 1 calc R . .
C20 C 1.0284(9) 0.6048(4) 0.0519(4) 0.0305(13) Uani 1 1 d . . .
H20 H 1.050(9) 0.679(5) 0.085(5) 0.037 Uiso 1 1 d . . .
C17 C 1.1882(9) 0.6357(5) 0.3691(4) 0.0326(14) Uani 1 1 d . . .
H17 H 1.2487 0.6878 0.4266 0.039 Uiso 1 1 calc R . .
H14A H -0.161(8) 0.112(4) 0.354(5) 0.07(3) Uiso 1 1 d D . .
H14B H 0.000(9) 0.188(6) 0.350(5) 0.07(3) Uiso 1 1 d D . .
O11W O 0.0413(8) 0.1285(5) 0.5578(4) 0.083(2) Uani 1 1 d D . .
H11A H -0.0509 0.0920 0.5712 0.100 Uiso 1 1 d RD . .
H11B H 0.0501 0.1399 0.5018 0.100 Uiso 1 1 d RD . .
H13A H 0.732(7) 0.611(4) 0.520(3) 0.019(15) Uiso 1 1 d D . .
H12A H 0.842(8) 0.305(3) 0.399(5) 0.04(2) Uiso 1 1 d D . .
H13B H 0.767(9) 0.604(5) 0.420(2) 0.04(2) Uiso 1 1 d D . .
H12B H 0.706(5) 0.376(5) 0.402(7) 0.07(3) Uiso 1 1 d D . .
H8 H 1.007(7) 1.190(5) 1.160(3) 0.036(19) Uiso 1 1 d D . .
H9WA H 0.025(7) 0.163(5) 0.800(4) 0.026(18) Uiso 1 1 d D . .
H9WB H 0.171(14) 0.219(5) 0.803(7) 0.12(5) Uiso 1 1 d D . .
O15W O -0.278(2) 0.0564(17) 0.5933(17) 0.112(6) Uani 0.61(4) 1 d PU A 2
O16W O -0.234(3) -0.002(3) 0.6288(18) 0.082(10) Uani 0.39(4) 1 d PU A 1

loop_
_atom_site_aniso_label
_atom_site_aniso_U_11
_atom_site_aniso_U_22
_atom_site_aniso_U_33
_atom_site_aniso_U_23
_atom_site_aniso_U_13
_atom_site_aniso_U_12
Co1 0.0206(5) 0.0197(5) 0.0117(5) 0.0038(4) 0.0008(4) 0.0013(4)
Co2 0.0418(5) 0.0266(4) 0.0342(5) 0.0103(4) -0.0015(4) 0.0019(4)
O1 0.039(2) 0.0149(17) 0.020(2) 0.0056(15) 0.0019(17) -0.0013(16)
O12W 0.025(2) 0.026(2) 0.026(2) 0.0024(17) 0.0020(17) 0.0003(17)
O3 0.029(2) 0.033(2) 0.019(2) 0.0050(16) 0.0016(16) -0.0026(17)
O8 0.040(3) 0.0151(18) 0.028(2) 0.0014(16) -0.0066(19) -0.0039(17)
O4 0.028(2) 0.038(2) 0.024(2) 0.0015(17) 0.0025(17) -0.0143(18)
O2 0.080(4) 0.022(2) 0.030(2) 0.0122(18) 0.020(2) 0.003(2)
O7 0.052(3) 0.024(2) 0.026(2) 0.0074(17) -0.0048(19) -0.0059(19)
N2 0.027(3) 0.024(2) 0.017(2) 0.0068(18) 0.0057(19) 0.0025(19)
O5 0.049(3) 0.030(2) 0.027(2) 0.0118(17) -0.0024(19) 0.0070(19)
O13W 0.045(3) 0.046(2) 0.015(2) 0.0123(19) 0.0109(19) 0.023(2)
O14W 0.043(3) 0.036(3) 0.039(3) 0.007(2) 0.008(2) -0.001(2)
O6 0.042(3) 0.022(2) 0.055(3) 0.0182(19) -0.008(2) -0.0012(18)
N1 0.029(3) 0.026(2) 0.017(2) 0.0067(18) 0.0056(19) 0.0015(19)
C1 0.015(3) 0.018(2) 0.015(3) 0.0046(19) -0.0038(19) 0.0022(19)
O9W 0.056(4) 0.036(3) 0.047(3) 0.016(2) 0.011(3) 0.004(2)
O10W 0.084(4) 0.044(3) 0.052(3) 0.016(2) 0.015(3) 0.007(3)
C14 0.033(3) 0.014(2) 0.019(3) 0.002(2) 0.004(2) 0.000(2)
C6 0.020(3) 0.016(2) 0.020(3) 0.003(2) -0.002(2) 0.002(2)
C16 0.022(3) 0.021(3) 0.023(3) 0.001(2) 0.004(2) 0.002(2)
C2 0.025(3) 0.017(2) 0.017(3) 0.001(2) 0.000(2) 0.001(2)
C9 0.025(3) 0.019(2) 0.019(3) 0.000(2) 0.006(2) 0.000(2)
C8 0.026(3) 0.018(3) 0.018(3) 0.008(2) 0.001(2) 0.004(2)
C19 0.023(3) 0.024(3) 0.016(3) 0.007(2) 0.003(2) 0.003(2)
C21 0.027(3) 0.029(3) 0.013(3) 0.009(2) 0.007(2) 0.007(2)
C7 0.019(3) 0.017(2) 0.023(3) 0.003(2) 0.003(2) 0.001(2)
C13 0.030(3) 0.017(3) 0.027(3) 0.005(2) -0.002(2) 0.004(2)
C5 0.028(3) 0.022(3) 0.017(3) 0.002(2) 0.002(2) 0.006(2)
C3 0.028(3) 0.015(2) 0.022(3) 0.009(2) 0.001(2) 0.003(2)
C22 0.038(3) 0.027(3) 0.025(3) 0.015(2) 0.012(2) 0.011(2)
C11 0.022(3) 0.018(2) 0.025(3) 0.006(2) 0.002(2) 0.006(2)
C4 0.030(3) 0.026(3) 0.020(3) 0.011(2) 0.004(2) 0.007(2)
C18 0.039(4) 0.032(3) 0.023(3) 0.013(2) 0.008(3) -0.004(3)
C10 0.024(3) 0.015(2) 0.028(3) 0.007(2) 0.006(2) 0.003(2)
C15 0.033(3) 0.024(3) 0.030(3) 0.011(2) 0.005(3) 0.006(2)
C12 0.023(3) 0.021(3) 0.018(3) 0.000(2) -0.001(2) 0.002(2)
C20 0.045(4) 0.024(3) 0.024(3) 0.007(2) 0.012(3) 0.006(3)
C17 0.039(4) 0.031(3) 0.021(3) 0.001(2) 0.003(3) -0.005(3)
O11W 0.064(4) 0.112(5) 0.060(4) 0.039(4) -0.009(3) -0.022(4)
O15W 0.089(9) 0.087(11) 0.171(15) 0.018(11) 0.051(9) 0.037(8)
O16W 0.067(12) 0.073(17) 0.089(15) -0.018(11) 0.022(10) -0.001(10)

loop_
_atom_type_symbol
_atom_type_description
_atom_type_scat_dispersion_real
_atom_type_scat_dispersion_imag
_atom_type_scat_source
C C 0.0033 0.0016 'International Tables Vol C Tables 4.2.6.8 and 6.1.1.4'
H H 0.0000 0.0000 'International Tables Vol C Tables 4.2.6.8 and 6.1.1.4'
Co Co 0.3494 0.9721 'International Tables Vol C Tables 4.2.6.8 and 6.1.1.4'
N N 0.0061 0.0033 'International Tables Vol C Tables 4.2.6.8 and 6.1.1.4'
O O 0.0106 0.0060 'International Tables Vol C Tables 4.2.6.8 and 6.1.1.4'

loop_
_geom_angle_atom_site_label_1
_geom_angle_atom_site_label_2
_geom_angle_atom_site_label_3
_geom_angle
_geom_angle_site_symmetry_1
_geom_angle_site_symmetry_3
O13W Co1 O13W 180.0(2) 2_766 .
O13W Co1 O12W 89.90(17) 2_766 .
O13W Co1 O12W 90.10(17) . .
O13W Co1 O12W 90.10(17) 2_766 2_766
O13W Co1 O12W 89.90(17) . 2_766
O12W Co1 O12W 180.00(16) . 2_766
O13W Co1 N1 92.01(17) 2_766 .
O13W Co1 N1 87.99(17) . .
O12W Co1 N1 88.54(16) . .
O12W Co1 N1 91.46(16) 2_766 .
O13W Co1 N1 87.99(17) 2_766 2_766
O13W Co1 N1 92.01(17) . 2_766
O12W Co1 N1 91.46(16) . 2_766
O12W Co1 N1 88.54(16) 2_766 2_766
N1 Co1 N1 180.000(1) . 2_766
O11W Co2 O1 106.0(2) . .
O11W Co2 O6 159.3(2) . 1_545
O1 Co2 O6 94.19(15) . 1_545
O11W Co2 O10W 85.9(2) . .
O1 Co2 O10W 93.12(17) . .
O6 Co2 O10W 97.8(2) 1_545 .
O11W Co2 O9W 84.2(2) . .
O1 Co2 O9W 93.33(17) . .
O6 Co2 O9W 90.2(2) 1_545 .
O10W Co2 O9W 169.4(2) . .
O11W Co2 O5 100.1(2) . 1_545
O1 Co2 O5 153.86(16) . 1_545
O6 Co2 O5 59.66(15) 1_545 1_545
O10W Co2 O5 90.35(18) . 1_545
O9W Co2 O5 87.57(18) . 1_545
O11W Co2 C15 129.7(2) . 1_545
O1 Co2 C15 123.64(17) . 1_545
O6 Co2 C15 29.64(16) 1_545 1_545
O10W Co2 C15 98.0(2) . 1_545
O9W Co2 C15 85.5(2) . 1_545
O5 Co2 C15 30.34(16) 1_545 1_545
C13 O1 Co2 119.8(3) . .
C19 N2 C18 106.6(4) . .
C19 N2 C21 126.9(4) . .
C18 N2 C21 126.5(4) . .
C15 O5 Co2 87.3(3) . 1_565
C15 O6 Co2 91.0(4) . 1_565
C19 N1 C17 104.8(4) . .
C19 N1 Co1 129.6(4) . .
C17 N1 Co1 124.8(4) . .
C2 C1 C6 119.8(5) . .
C2 C1 C14 117.2(5) . .
C6 C1 C14 122.9(4) . .
O4 C14 O3 124.4(5) . .
O4 C14 C1 118.8(4) . .
O3 C14 C1 116.8(5) . .
C5 C6 C1 118.8(4) . .
C5 C6 C7 119.1(5) . .
C1 C6 C7 121.9(5) . .
O7 C16 O8 123.5(5) . .
O7 C16 C9 122.9(5) . .
O8 C16 C9 113.7(5) . .
C1 C2 C3 121.4(5) . .
C10 C9 C8 120.1(5) . .
C10 C9 C16 121.8(5) . .
C8 C9 C16 118.1(5) . .
C7 C8 C9 120.6(5) . .
N1 C19 N2 111.8(5) . .
C22 C21 C20 120.6(5) . .
C22 C21 N2 120.9(5) . .
C20 C21 N2 118.5(5) . .
C12 C7 C8 119.0(5) . .
C12 C7 C6 120.5(4) . .
C8 C7 C6 120.4(5) . .
O2 C13 O1 124.2(5) . .
O2 C13 C3 117.5(5) . .
O1 C13 C3 118.2(5) . .
C6 C5 C4 121.1(5) . .
C2 C3 C4 118.5(5) . .
C2 C3 C13 122.5(5) . .
C4 C3 C13 119.0(5) . .
C21 C22 C20 120.5(5) . 2_765
C10 C11 C12 120.2(5) . .
C10 C11 C15 119.4(5) . .
C12 C11 C15 120.3(5) . .
C5 C4 C3 120.2(5) . .
C17 C18 N2 106.1(5) . .
C11 C10 C9 119.3(5) . .
O6 C15 O5 120.8(5) . .
O6 C15 C11 119.6(5) . .
O5 C15 C11 119.6(5) . .
O6 C15 Co2 59.4(3) . 1_565
O5 C15 Co2 62.4(3) . 1_565
C11 C15 Co2 168.3(4) . 1_565
C7 C12 C11 120.5(5) . .
C22 C20 C21 118.9(5) 2_765 .
C18 C17 N1 110.7(5) . .

loop_
_geom_bond_atom_site_label_1
_geom_bond_atom_site_label_2
_geom_bond_distance
_geom_bond_site_symmetry_2
Co1 O13W 2.097(4) 2_766
Co1 O13W 2.097(4) .
Co1 O12W 2.111(4) .
Co1 O12W 2.111(4) 2_766
Co1 N1 2.147(4) .
Co1 N1 2.147(4) 2_766
Co2 O11W 1.983(6) .
Co2 O1 2.049(3) .
Co2 O6 2.155(4) 1_545
Co2 O10W 2.170(5) .
Co2 O9W 2.172(6) .
Co2 O5 2.222(4) 1_545
Co2 C15 2.505(6) 1_545
O1 C13 1.277(6) .
O3 C14 1.263(6) .
O8 C16 1.315(6) .
O4 C14 1.242(6) .
O2 C13 1.256(7) .
O7 C16 1.210(6) .
N2 C19 1.359(7) .
N2 C18 1.370(7) .
N2 C21 1.440(7) .
O5 C15 1.267(7) .
O5 Co2 2.222(4) 1_565
O6 C15 1.239(6) .
O6 Co2 2.155(4) 1_565
N1 C19 1.308(7) .
N1 C17 1.381(7) .
C1 C2 1.383(7) .
C1 C6 1.401(7) .
C1 C14 1.521(7) .
C6 C5 1.382(7) .
C6 C7 1.507(7) .
C16 C9 1.502(7) .
C2 C3 1.384(7) .
C9 C10 1.387(7) .
C9 C8 1.391(7) .
C8 C7 1.386(7) .
C21 C22 1.364(8) .
C21 C20 1.394(7) .
C7 C12 1.384(7) .
C13 C3 1.492(7) .
C5 C4 1.383(7) .
C3 C4 1.400(8) .
C22 C20 1.385(8) 2_765
C11 C10 1.386(8) .
C11 C12 1.391(7) .
C11 C15 1.510(7) .
C18 C17 1.342(8) .
C15 Co2 2.505(6) 1_565
C20 C22 1.385(8) 2_765
